data_4345180
loop_
_publ_author_name
'Liu, Guang-Ning'
'Jiang, Xiao-Ming'
'Fan, Qing-Shun'
'Hussain, Muhammad Bilal'
'Li, Ke'
'Sun, Hui'
'Li, Xin-Yu'
'Liu, Wan-Qing'
'Li, Cuncheng'

_publ_section_title
;
 Water Stability Studies of Hybrid Iodoargentates Containing N-Alkylated
 or N-Protonated Structure Directing Agents: Exploring Noncentrosymmetric
 Hybrid Structures.
;
_journal_issue 4
_journal_name_full 'Inorganic chemistry'
_journal_page_first 1906
_journal_page_last 1918
_journal_paper_doi 10.1021/acs.inorgchem.6b02478
_journal_volume 56
_journal_year 2017
_chemical_formula_moiety 'C7 H7 Ag2 I3 N2 S'
_chemical_formula_sum 'C7 H7 Ag2 I3 N2 S'
_chemical_formula_weight 747.65
_chemical_melting_point ?
_space_group_IT_number 19
_symmetry_cell_setting orthorhombic
_symmetry_space_group_name_Hall 'P 2ac 2ab'
_symmetry_space_group_name_H-M 'P 21 21 21'
_atom_sites_solution_hydrogens geom
_atom_sites_solution_primary direct
_atom_sites_solution_secondary difmap
_audit_creation_method SHELXL-97
_cell_angle_alpha 90.00
_cell_angle_beta 90.00
_cell_angle_gamma 90.00
_cell_formula_units_Z 4
_cell_length_a 4.5663(2)
_cell_length_b 12.8097(7)
_cell_length_c 24.4770(11)
_cell_measurement_reflns_used 2386
_cell_measurement_temperature 293(2)
_cell_measurement_theta_max 27.7630
_cell_measurement_theta_min 3.6830
_cell_volume 1431.73(12)
_computing_cell_refinement
;
CrysAlisPro, Agilent Technologies,
Version 1.171.35.21 (release 20-01-2012 CrysAlis171 .NET)
;
_computing_data_collection
;
CrysAlisPro, Agilent Technologies,
Version 1.171.35.21 (release 20-01-2012 CrysAlis171 .NET)
;
_computing_data_reduction
;
CrysAlisPro, Agilent Technologies,
Version 1.171.35.21 (release 20-01-2012 CrysAlis171 .NET)
;
_computing_structure_refinement 'SHELXL-97 (Sheldrick, 1997)'
_computing_structure_solution 'SHELXS-97 (Sheldrick, 1990)'
_diffrn_ambient_temperature 293(2)
_diffrn_detector_area_resol_mean 16.0355
_diffrn_measured_fraction_theta_full 0.998
_diffrn_measured_fraction_theta_max 0.998
_diffrn_measurement_device_type 'Xcalibur, Eos, Gemini'
_diffrn_measurement_method '\w scans'
_diffrn_radiation_monochromator graphite
_diffrn_radiation_source 'fine-focus sealed tube'
_diffrn_radiation_type MoK\a
_diffrn_radiation_wavelength 0.71073
_diffrn_reflns_av_R_equivalents 0.0431
_diffrn_reflns_av_unetI/netI 0.0392
_diffrn_reflns_limit_h_max 4
_diffrn_reflns_limit_h_min -5
_diffrn_reflns_limit_k_max 15
_diffrn_reflns_limit_k_min -15
_diffrn_reflns_limit_l_max 29
_diffrn_reflns_limit_l_min -29
_diffrn_reflns_number 9389
_diffrn_reflns_theta_full 25.50
_diffrn_reflns_theta_max 25.50
_diffrn_reflns_theta_min 3.18
_exptl_absorpt_coefficient_mu 9.322
_exptl_absorpt_correction_T_max 0.3170
_exptl_absorpt_correction_T_min 0.1730
_exptl_absorpt_correction_type multi-scan
_exptl_absorpt_process_details
;                                                         
CrysAlisPro, Agilent Technologies,                        
Version 1.171.35.21 (release 20-01-2012 CrysAlis171 .NET) 
(compiled Jan 23 2012,18:06:46)                           
Empirical absorption correction using spherical harmonics,
 implemented in SCALE3 ABSPACK scaling algorithm.         
;
_exptl_crystal_colour colorless
_exptl_crystal_density_diffrn 3.469
_exptl_crystal_density_meas ?
_exptl_crystal_density_method 'not measured'
_exptl_crystal_description prismatic
_exptl_crystal_F_000 1328
_exptl_crystal_size_max 0.29
_exptl_crystal_size_mid 0.24
_exptl_crystal_size_min 0.16
_refine_diff_density_max 1.141
_refine_diff_density_min -1.066
_refine_diff_density_rms 0.181
_refine_ls_abs_structure_details 'Flack H D (1983), Acta Cryst. A39, 876-881'
_refine_ls_abs_structure_Flack -0.09(6)
_refine_ls_extinction_method none
_refine_ls_goodness_of_fit_ref 1.020
_refine_ls_hydrogen_treatment constr
_refine_ls_matrix_type full
_refine_ls_number_parameters 136
_refine_ls_number_reflns 2679
_refine_ls_number_restraints 0
_refine_ls_restrained_S_all 1.020
_refine_ls_R_factor_all 0.0464
_refine_ls_R_factor_gt 0.0349
_refine_ls_shift/su_max 0.024
_refine_ls_shift/su_mean 0.003
_refine_ls_structure_factor_coef Fsqd
_refine_ls_weighting_details 'calc w=1/[\s^2^(Fo^2^)+(0.0488P)^2^+4.5478P] where P=(Fo^2^+2Fc^2^)/3'
_refine_ls_weighting_scheme calc
_refine_ls_wR_factor_gt 0.0835
_refine_ls_wR_factor_ref 0.0943
_reflns_number_gt 2337
_reflns_number_total 2679
_reflns_threshold_expression >2sigma(I)
_cod_data_source_file ic6b02478_si_001.cif
_cod_data_source_block compound_4
_cod_depositor_comments
;
The following automatic conversions were performed:

'_chemical_melting_point' value 'not measured' was changed to '?' -
the value is undefined or not given.

'_exptl_crystal_density_meas' value 'not measured' was changed to '?'
- the value is perceived as not measured.

Automatic conversion script
Id: cif_fix_values 4268 2015-11-12 08:31:59Z antanas 

 Adding full bibliography for 4345177--4345180.cif.
;
_cod_original_sg_symbol_H-M P2(1)2(1)2(1)
_cod_database_code 4345180

loop_
_symmetry_equiv_pos_as_xyz
'x, y, z'
'-x+1/2, -y, z+1/2'
'-x, y+1/2, -z+1/2'
'x+1/2, -y+1/2, -z'

loop_
_atom_site_label
_atom_site_type_symbol
_atom_site_fract_x
_atom_site_fract_y
_atom_site_fract_z
_atom_site_U_iso_or_equiv
_atom_site_adp_type
_atom_site_occupancy
_atom_site_symmetry_multiplicity
_atom_site_calc_flag
_atom_site_refinement_flags
Ag1 Ag 0.56240(8) 0.83083(2) 0.368869(13) 0.05804(9) Uani 1 1 d .
Ag2 Ag 0.65137(9) 0.67294(3) 0.461057(14) 0.07728(12) Uani 1 1 d .
I1 I 0.64397(5) 0.904695(19) 0.480305(9) 0.04458(6) Uani 1 1 d .
I2 I 0.61970(5) 0.616880(18) 0.351371(9) 0.04499(6) Uani 1 1 d .
I3 I 1.06799(4) 0.925979(16) 0.317830(8) 0.03753(5) Uani 1 1 d .
S1 S 0.53442(19) 0.34132(7) 0.30335(3) 0.0408(2) Uani 1 1 d .
N1 N 0.5691(6) 0.1536(2) 0.33831(9) 0.0337(7) Uani 1 1 d .
H1A H 0.6224 0.0894 0.3410 0.040 Uiso 1 1 calc R
N2 N 0.8712(6) 0.1867(2) 0.26353(11) 0.0453(8) Uani 1 1 d .
H2B H 0.9327 0.1233 0.2646 0.054 Uiso 1 1 calc R
H2C H 0.9371 0.2288 0.2391 0.054 Uiso 1 1 calc R
C1 C 0.3273(7) 0.3053(3) 0.36007(11) 0.0337(8) Uani 1 1 d .
C2 C 0.1379(7) 0.3679(3) 0.39188(14) 0.0444(10) Uani 1 1 d .
H2A H 0.1144 0.4387 0.3847 0.053 Uiso 1 1 calc R
C3 C -0.0082(8) 0.3205(4) 0.43333(12) 0.0504(12) Uani 1 1 d .
H3A H -0.1402 0.3594 0.4539 0.060 Uiso 1 1 calc R
C4 C 0.0334(7) 0.2148(3) 0.44612(12) 0.0370(9) Uani 1 1 d .
H4A H -0.0666 0.1856 0.4755 0.044 Uiso 1 1 calc R
C5 C 0.2172(7) 0.1551(3) 0.41630(13) 0.0390(10) Uani 1 1 d .
H5A H 0.2431 0.0848 0.4245 0.047 Uiso 1 1 calc R
C6 C 0.3636(7) 0.2000(2) 0.37397(12) 0.0339(8) Uani 1 1 d .
C7 C 0.6756(7) 0.2194(2) 0.29938(12) 0.0324(8) Uani 1 1 d .

loop_
_atom_site_aniso_label
_atom_site_aniso_U_11
_atom_site_aniso_U_22
_atom_site_aniso_U_33
_atom_site_aniso_U_23
_atom_site_aniso_U_13
_atom_site_aniso_U_12
Ag1 0.06340(17) 0.04608(16) 0.06464(16) 0.00466(14) -0.00217(16) 0.00533(16)
Ag2 0.0893(3) 0.0858(2) 0.05680(16) 0.00971(18) -0.00455(18) 0.0026(2)
I1 0.04696(12) 0.04735(13) 0.03945(9) -0.00004(9) -0.00096(10) 0.00233(11)
I2 0.04975(13) 0.03673(11) 0.04849(11) 0.00026(9) -0.00059(10) 0.00201(11)
I3 0.03465(9) 0.03325(10) 0.04470(9) -0.00114(9) 0.00068(9) 0.00287(9)
S1 0.0427(4) 0.0333(4) 0.0465(4) 0.0057(3) 0.0031(4) 0.0045(4)
N1 0.0332(13) 0.0309(13) 0.0368(12) 0.0018(10) 0.0017(11) 0.0055(12)
N2 0.0455(15) 0.0508(17) 0.0395(13) -0.0011(13) 0.0059(13) 0.0025(16)
C1 0.0284(14) 0.0462(18) 0.0265(13) 0.0001(13) -0.0014(12) -0.0092(15)
C2 0.0325(17) 0.048(2) 0.0524(17) -0.0067(16) -0.0144(15) 0.0000(17)
C3 0.0367(18) 0.085(3) 0.0294(14) -0.0151(17) -0.0039(13) 0.000(2)
C4 0.0362(16) 0.0434(19) 0.0315(14) 0.0008(13) -0.0090(13) -0.0001(16)
C5 0.0358(16) 0.0421(19) 0.0390(16) 0.0025(15) -0.0039(14) 0.0019(16)
C6 0.0367(16) 0.0239(14) 0.0411(14) -0.0003(12) -0.0118(14) 0.0021(14)
C7 0.0282(14) 0.0406(17) 0.0286(13) 0.0012(13) -0.0046(12) 0.0019(15)

loop_
_atom_type_symbol
_atom_type_description
_atom_type_scat_dispersion_real
_atom_type_scat_dispersion_imag
_atom_type_scat_source
C C 0.0033 0.0016 'International Tables Vol C Tables 4.2.6.8 and 6.1.1.4'
H H 0.0000 0.0000 'International Tables Vol C Tables 4.2.6.8 and 6.1.1.4'
N N 0.0061 0.0033 'International Tables Vol C Tables 4.2.6.8 and 6.1.1.4'
S S 0.1246 0.1234 'International Tables Vol C Tables 4.2.6.8 and 6.1.1.4'
Ag Ag -0.8971 1.1015 'International Tables Vol C Tables 4.2.6.8 and 6.1.1.4'
I I -0.4742 1.8119 'International Tables Vol C Tables 4.2.6.8 and 6.1.1.4'

loop_
_geom_angle_atom_site_label_1
_geom_angle_atom_site_label_2
_geom_angle_atom_site_label_3
_geom_angle
_geom_angle_site_symmetry_1
_geom_angle_site_symmetry_3
I2 Ag1 I3 115.286(13) . 1_455
I2 Ag1 I3 105.843(13) . .
I3 Ag1 I3 105.202(12) 1_455 .
I2 Ag1 I1 116.857(13) . .
I3 Ag1 I1 111.876(12) 1_455 .
I3 Ag1 I1 99.526(12) . .
I2 Ag1 Ag2 56.652(11) . .
I3 Ag1 Ag2 135.300(15) 1_455 .
I3 Ag1 Ag2 119.419(15) . .
I1 Ag1 Ag2 60.427(11) . .
I2 Ag2 I1 115.926(16) . 4_566
I2 Ag2 I1 110.324(16) . 4_466
I1 Ag2 I1 105.176(14) 4_566 4_466
I2 Ag2 I1 113.918(14) . .
I1 Ag2 I1 105.948(15) 4_566 .
I1 Ag2 I1 104.596(14) 4_466 .
I2 Ag2 Ag1 56.753(10) . .
I1 Ag2 Ag1 135.072(17) 4_566 .
I1 Ag2 Ag1 119.062(16) 4_466 .
I1 Ag2 Ag1 57.375(11) . .
Ag2 I1 Ag2 105.177(14) 4_466 4_566
Ag2 I1 Ag1 104.933(13) 4_466 .
Ag2 I1 Ag1 117.021(13) 4_566 .
Ag2 I1 Ag2 75.107(12) 4_466 .
Ag2 I1 Ag2 74.339(12) 4_566 .
Ag1 I1 Ag2 62.197(10) . .
Ag2 I2 Ag1 66.595(12) . .
Ag1 I3 Ag1 105.202(12) 1_655 .
C7 S1 C1 90.47(15) . .
C7 N1 C6 114.2(3) . .
C7 N1 H1A 122.9 . .
C6 N1 H1A 122.9 . .
C7 N2 H2B 120.0 . .
C7 N2 H2C 120.0 . .
H2B N2 H2C 120.0 . .
C6 C1 C2 119.0(3) . .
C6 C1 S1 112.6(2) . .
C2 C1 S1 128.4(3) . .
C3 C2 C1 117.3(4) . .
C3 C2 H2A 121.3 . .
C1 C2 H2A 121.3 . .
C2 C3 C4 122.1(3) . .
C2 C3 H3A 118.9 . .
C4 C3 H3A 118.9 . .
C5 C4 C3 120.7(3) . .
C5 C4 H4A 119.6 . .
C3 C4 H4A 119.6 . .
C4 C5 C6 118.5(3) . .
C4 C5 H5A 120.7 . .
C6 C5 H5A 120.7 . .
C5 C6 C1 122.3(3) . .
C5 C6 N1 128.3(3) . .
C1 C6 N1 109.5(3) . .
N2 C7 N1 120.7(3) . .
N2 C7 S1 126.1(2) . .
N1 C7 S1 113.3(2) . .

loop_
_geom_bond_atom_site_label_1
_geom_bond_atom_site_label_2
_geom_bond_distance
_geom_bond_site_symmetry_2
Ag1 I2 2.7861(4) .
Ag1 I3 2.8537(4) 1_455
Ag1 I3 2.8942(4) .
Ag1 I1 2.9110(4) .
Ag1 Ag2 3.0573(5) .
Ag2 I2 2.7829(4) .
Ag2 I1 2.8475(5) 4_566
Ag2 I1 2.9012(5) 4_466
Ag2 I1 3.0061(5) .
I1 Ag2 2.8475(5) 4_466
I1 Ag2 2.9012(5) 4_566
I3 Ag1 2.8537(4) 1_655
S1 C7 1.692(3) .
S1 C1 1.742(3) .
N1 C7 1.362(4) .
N1 C6 1.413(4) .
N1 H1A 0.8600 .
N2 C7 1.320(4) .
N2 H2B 0.8600 .
N2 H2C 0.8600 .
C1 C6 1.401(4) .
C1 C2 1.413(5) .
C2 C3 1.357(5) .
C2 H2A 0.9300 .
C3 C4 1.403(6) .
C3 H3A 0.9300 .
C4 C5 1.350(5) .
C4 H4A 0.9300 .
C5 C6 1.361(4) .
C5 H5A 0.9300 .
